data_7215146
loop_
_publ_author_name
'Wang, Lei'
'Yan, Zhi-Hao'
'Xiao, Zhenyu'
'Guo, Dong'
'Wang, Wenqiang'
'Yang, Yu'

_publ_section_title
;
 Reactant ratio-modulated entangled Cd(ii) coordination polymers based on
 rigid tripodal imidazole ligand and tetrabromoterephthalic acid:
 interpenetration, interdigitation and self-penetration
;
_journal_issue 27
_journal_name_full CrystEngComm
_journal_page_first 5552
_journal_paper_doi 10.1039/c3ce40273h
_journal_volume 15
_journal_year 2013
_chemical_formula_sum 'C46 H26 Br8 Cd2 N12 O9'
_chemical_formula_weight 1754.87
_chemical_name_systematic
;
?
;
_space_group_IT_number 2
_symmetry_cell_setting triclinic
_symmetry_space_group_name_Hall '-P 1'
_symmetry_space_group_name_H-M 'P -1'
_atom_sites_solution_hydrogens geom
_atom_sites_solution_primary direct
_atom_sites_solution_secondary difmap
_audit_creation_method SHELXL-97
_cell_angle_alpha 93.9370(10)
_cell_angle_beta 109.8560(10)
_cell_angle_gamma 93.5050(10)
_cell_formula_units_Z 2
_cell_length_a 13.5703(10)
_cell_length_b 14.4080(11)
_cell_length_c 19.4879(15)
_cell_measurement_temperature 298(2)
_cell_volume 3560.8(5)
_computing_structure_refinement 'SHELXL-97 (Sheldrick, 1997)'
_computing_structure_solution 'SHELXS-97 (Sheldrick, 1990)'
_diffrn_ambient_temperature 298(2)
_diffrn_measured_fraction_theta_full 0.967
_diffrn_measured_fraction_theta_max 0.967
_diffrn_radiation_monochromator graphite
_diffrn_radiation_source 'fine-focus sealed tube'
_diffrn_radiation_type MoK\a
_diffrn_radiation_wavelength 0.71073
_diffrn_reflns_av_R_equivalents 0.0380
_diffrn_reflns_av_sigmaI/netI 0.0991
_diffrn_reflns_limit_h_max 14
_diffrn_reflns_limit_h_min -16
_diffrn_reflns_limit_k_max 16
_diffrn_reflns_limit_k_min -17
_diffrn_reflns_limit_l_max 23
_diffrn_reflns_limit_l_min -12
_diffrn_reflns_number 17054
_diffrn_reflns_theta_full 25.00
_diffrn_reflns_theta_max 25.00
_diffrn_reflns_theta_min 1.72
_exptl_absorpt_coefficient_mu 5.136
_exptl_absorpt_correction_T_max 0.6841
_exptl_absorpt_correction_T_min 0.5777
_exptl_absorpt_correction_type multi-scan
_exptl_absorpt_process_details sadabs
_exptl_crystal_density_diffrn 1.637
_exptl_crystal_density_method 'not measured'
_exptl_crystal_F_000 1668
_exptl_crystal_size_max 0.12
_exptl_crystal_size_mid 0.10
_exptl_crystal_size_min 0.08
_platon_squeeze_details
;
;
_refine_diff_density_max 2.860
_refine_diff_density_min -1.229
_refine_diff_density_rms 0.163
_refine_ls_extinction_method none
_refine_ls_goodness_of_fit_ref 0.959
_refine_ls_hydrogen_treatment constr
_refine_ls_matrix_type full
_refine_ls_number_parameters 747
_refine_ls_number_reflns 12129
_refine_ls_number_restraints 78
_refine_ls_restrained_S_all 0.959
_refine_ls_R_factor_all 0.0920
_refine_ls_R_factor_gt 0.0597
_refine_ls_shift/su_max 0.004
_refine_ls_shift/su_mean 0.000
_refine_ls_structure_factor_coef Fsqd
_refine_ls_weighting_details 'calc w=1/[\s^2^(Fo^2^)+(0.0940P)^2^+0.0000P] where P=(Fo^2^+2Fc^2^)/3'
_refine_ls_weighting_scheme calc
_refine_ls_wR_factor_gt 0.1568
_refine_ls_wR_factor_ref 0.1715
_reflns_number_gt 7583
_reflns_number_total 12129
_reflns_threshold_expression >2sigma(I)
_cod_data_source_file c3ce40273h.cif
_cod_data_source_block p3
_cod_original_sg_symbol_H-M p-1
_cod_database_code 7215146

loop_
_symmetry_equiv_pos_as_xyz
'x, y, z'
'-x, -y, -z'

loop_
_atom_site_label
_atom_site_type_symbol
_atom_site_fract_x
_atom_site_fract_y
_atom_site_fract_z
_atom_site_U_iso_or_equiv
_atom_site_adp_type
_atom_site_occupancy
_atom_site_symmetry_multiplicity
_atom_site_calc_flag
_atom_site_refinement_flags
Cd1 Cd 1.05790(4) 0.54529(4) 0.79859(3) 0.02740(17) Uani 1 1 d .
Cd2 Cd 0.52834(5) 1.11492(4) 0.40842(3) 0.03137(18) Uani 1 1 d .
C1 C 0.8819(7) 0.5829(6) 0.8750(5) 0.040(2) Uani 1 1 d .
H1 H 0.8279 0.5659 0.8306 0.048 Uiso 1 1 calc R
C2 C 1.0337(7) 0.6006(8) 0.9605(5) 0.050(3) Uani 1 1 d .
H2 H 1.1051 0.5972 0.9855 0.060 Uiso 1 1 calc R
C3 C 0.9665(7) 0.6399(8) 0.9917(5) 0.051(3) Uani 1 1 d .
H3 H 0.9828 0.6680 1.0392 0.062 Uiso 1 1 calc R
C4 C 0.7740(6) 0.6674(6) 0.9375(5) 0.035(2) Uani 1 1 d .
C5 C 0.7532(6) 0.6729(6) 1.0044(4) 0.034(2) Uani 1 1 d .
H5 H 0.7980 0.6496 1.0459 0.041 Uiso 1 1 calc R
C6 C 0.6620(6) 0.7151(6) 1.0059(4) 0.0311(19) Uani 1 1 d .
C7 C 0.5919(6) 0.7466(6) 0.9422(5) 0.037(2) Uani 1 1 d .
H7 H 0.5319 0.7733 0.9437 0.045 Uiso 1 1 calc R
C8 C 0.6126(6) 0.7378(6) 0.8768(5) 0.034(2) Uani 1 1 d .
C9 C 0.7038(6) 0.6977(6) 0.8738(5) 0.036(2) Uani 1 1 d .
H9 H 0.7170 0.6916 0.8300 0.043 Uiso 1 1 calc R
C10 C 0.5645(7) 0.8116(6) 0.7561(4) 0.034(2) Uani 1 1 d .
H10 H 0.6327 0.8244 0.7565 0.041 Uiso 1 1 calc R
C11 C 0.4301(6) 0.7634(7) 0.7900(5) 0.045(2) Uani 1 1 d .
H11 H 0.3898 0.7400 0.8162 0.054 Uiso 1 1 calc R
C12 C 0.3931(7) 0.7994(7) 0.7228(5) 0.045(2) Uani 1 1 d .
H12 H 0.3224 0.8018 0.6952 0.054 Uiso 1 1 calc R
C13 C 0.7086(8) 0.7108(8) 1.1423(5) 0.057(3) Uani 1 1 d .
H13 H 0.7742 0.6887 1.1504 0.069 Uiso 1 1 calc R
C14 C 0.5710(9) 0.7598(9) 1.1573(6) 0.075(4) Uani 1 1 d .
H14 H 0.5236 0.7798 1.1789 0.090 Uiso 1 1 calc R
C15 C 0.5534(9) 0.7547(10) 1.0854(6) 0.076(4) Uani 1 1 d .
H15 H 0.4922 0.7683 1.0493 0.091 Uiso 1 1 calc R
C16 C 0.8851(7) 0.5999(7) 0.6429(5) 0.045(2) Uani 1 1 d .
H16 H 0.9087 0.5522 0.6196 0.054 Uiso 1 1 calc R
C17 C 0.8664(7) 0.6982(6) 0.7270(5) 0.042(2) Uani 1 1 d .
H17 H 0.8757 0.7302 0.7722 0.051 Uiso 1 1 calc R
C18 C 0.7987(7) 0.7186(6) 0.6595(5) 0.040(2) Uani 1 1 d .
H18 H 0.7530 0.7655 0.6518 0.049 Uiso 1 1 calc R
C19 C 0.7652(7) 0.4308(6) 0.3619(5) 0.042(2) Uani 1 1 d .
H19 H 0.7335 0.3991 0.3901 0.050 Uiso 1 1 calc R
C20 C 0.8116(7) 0.3937(6) 0.3163(5) 0.039(2) Uani 1 1 d .
H20 H 0.8168 0.3301 0.3081 0.047 Uiso 1 1 calc R
C21 C 0.8268(6) 0.5445(6) 0.3097(4) 0.032(2) Uani 1 1 d .
H21 H 0.8433 0.6031 0.2972 0.039 Uiso 1 1 calc R
C22 C 0.7532(6) 0.6010(6) 0.4037(4) 0.0283(18) Uani 1 1 d .
C23 C 0.7774(6) 0.5879(6) 0.4800(4) 0.0308(19) Uani 1 1 d .
H23 H 0.7964 0.5309 0.4977 0.037 Uiso 1 1 calc R
C24 C 0.7713(6) 0.6638(6) 0.5263(4) 0.0285(19) Uani 1 1 d .
C25 C 0.7379(6) 0.7504(6) 0.5009(4) 0.031(2) Uani 1 1 d .
H25 H 0.7348 0.8003 0.5328 0.038 Uiso 1 1 calc R
C26 C 0.7094(6) 0.7575(6) 0.4241(4) 0.0280(18) Uani 1 1 d .
C27 C 0.7165(6) 0.6836(6) 0.3765(4) 0.034(2) Uani 1 1 d .
H27 H 0.6966 0.6896 0.3265 0.040 Uiso 1 1 calc R
C28 C 0.6284(7) 0.9116(7) 0.4270(5) 0.044(2) Uani 1 1 d .
H28 H 0.6103 0.9043 0.4684 0.053 Uiso 1 1 calc R
C29 C 0.6885(7) 0.8838(6) 0.3374(5) 0.040(2) Uani 1 1 d .
H29 H 0.7187 0.8557 0.3060 0.048 Uiso 1 1 calc R
C30 C 0.6498(7) 0.9691(6) 0.3312(5) 0.042(2) Uani 1 1 d .
H30 H 0.6487 1.0084 0.2951 0.050 Uiso 1 1 calc R
C31 C 0.5351(7) 1.3066(6) 0.4590(5) 0.038(2) Uani 1 1 d .
C32 C 0.5173(7) 1.4063(6) 0.4801(5) 0.038(2) Uani 1 1 d .
C33 C 0.4820(7) 1.4703(6) 0.4263(5) 0.042(2) Uani 1 1 d .
C34 C 0.4656(7) 1.5634(6) 0.4460(5) 0.040(2) Uani 1 1 d .
C35 C 1.3017(7) 0.5808(7) 0.9147(5) 0.037(2) Uani 1 1 d .
C36 C 1.4045(5) 0.5372(6) 0.9594(4) 0.0248(18) Uani 1 1 d .
C37 C 1.4722(6) 0.5070(6) 0.9247(4) 0.0289(19) Uani 1 1 d .
C38 C 1.5668(6) 0.4692(6) 0.9648(5) 0.034(2) Uani 1 1 d .
C39 C 0.9791(8) 0.3331(8) 0.7654(7) 0.057(3) Uani 1 1 d .
C40 C 0.9038(6) 0.2465(6) 0.7315(5) 0.039(2) Uani 1 1 d .
C41 C 0.8150(7) 0.2304(6) 0.7511(5) 0.040(2) Uani 1 1 d .
C42A C 0.7589(16) 0.1411(15) 0.7370(11) 0.034(4) Uani 0.50 1 d PU
C42B C 0.7272(16) 0.1618(15) 0.7021(12) 0.036(4) Uani 0.50 1 d PU
C43A C 0.7797(12) 0.0710(10) 0.6922(9) 0.032(3) Uani 0.50 1 d PDU
C43B C 0.7316(12) 0.1118(11) 0.6430(10) 0.038(4) Uani 0.50 1 d PDU
C44A C 0.8700(15) 0.0890(13) 0.6689(12) 0.040(4) Uani 0.50 1 d PU
C44B C 0.8315(16) 0.1234(14) 0.6269(12) 0.046(4) Uani 0.50 1 d PU
C45 C 0.9223(8) 0.1813(8) 0.6805(7) 0.069(4) Uani 1 1 d .
C46A C 0.7155(11) -0.0241(9) 0.6711(8) 0.038(4) Uani 0.50 1 d PDU
C46B C 0.6409(11) 0.0438(9) 0.5914(8) 0.046(5) Uani 0.50 1 d PDU
N1 N 0.9828(5) 0.5670(5) 0.8881(4) 0.0362(18) Uani 1 1 d .
N2 N 0.8683(5) 0.6278(5) 0.9356(4) 0.0350(17) Uani 1 1 d .
N3 N 0.6416(5) 0.7258(5) 1.0743(4) 0.0374(17) Uani 1 1 d .
N4 N 0.6700(7) 0.7312(6) 1.1961(4) 0.059(2) Uani 1 1 d .
N5 N 0.5396(5) 0.7691(5) 0.8110(4) 0.0354(17) Uani 1 1 d .
N6 N 0.4775(5) 0.8318(5) 0.7024(4) 0.0309(16) Uani 1 1 d .
N7 N 0.9189(6) 0.6200(5) 0.7150(4) 0.045(2) Uani 1 1 d .
N8 N 0.8108(5) 0.6577(5) 0.6062(3) 0.0344(17) Uani 1 1 d .
N9 N 0.7754(5) 0.5283(4) 0.3575(3) 0.0265(15) Uani 1 1 d .
N10 N 0.8506(5) 0.4625(4) 0.2830(3) 0.0264(15) Uani 1 1 d .
N11 N 0.6763(5) 0.8456(5) 0.3968(4) 0.0313(16) Uani 1 1 d .
N12 N 0.6115(6) 0.9869(5) 0.3895(4) 0.0424(19) Uani 1 1 d .
O1 O 1.2190(4) 0.5274(4) 0.8921(3) 0.0336(14) Uani 1 1 d .
O1W O 1.1220(5) 0.7169(5) 0.8284(4) 0.0593(19) Uani 1 1 d .
H1WA H 1.0852 0.7440 0.8500 0.071 Uiso 1 1 d R
H1WB H 1.1862 0.7226 0.8561 0.071 Uiso 1 1 d R
O2 O 1.3126(5) 0.6679(5) 0.9102(4) 0.0570(19) Uani 1 1 d .
O3 O 0.9599(7) 0.4041(5) 0.7297(6) 0.085(3) Uani 1 1 d .
O4 O 1.0493(6) 0.3280(7) 0.8279(5) 0.104(3) Uani 1 1 d .
O5 O 0.4563(5) 1.2464(4) 0.4393(4) 0.0465(16) Uani 1 1 d .
O6 O 0.6263(5) 1.2891(5) 0.4612(4) 0.064(2) Uani 1 1 d .
O7 O 0.6327(5) -0.0337(5) 0.6131(4) 0.0470(16) Uani 1 1 d D
O8A O 0.7473(9) -0.0843(9) 0.7185(7) 0.046(3) Uiso 0.50 1 d PD
O8B O 0.5922(9) 0.0842(9) 0.5339(7) 0.050(3) Uiso 0.50 1 d PD
Br1 Br 0.46257(10) 1.42973(8) 0.32622(6) 0.0593(3) Uani 1 1 d .
Br2 Br 0.42159(10) 1.65020(8) 0.37358(6) 0.0646(3) Uani 1 1 d .
Br3 Br 1.43528(7) 0.51498(7) 0.82020(5) 0.0431(3) Uani 1 1 d .
Br4 Br 1.65911(7) 0.42373(8) 0.91599(5) 0.0521(3) Uani 1 1 d .
Br5 Br 1.04481(9) 0.20150(9) 0.65475(9) 0.0873(5) Uani 1 1 d .
Br6A Br 0.90105(19) -0.00860(16) 0.61038(16) 0.0638(7) Uani 0.50 1 d PU
Br6B Br 0.8438(2) 0.0412(3) 0.5487(2) 0.1110(13) Uani 0.50 1 d PU
Br7 Br 0.79206(9) 0.31693(9) 0.82032(7) 0.0760(4) Uani 1 1 d .
Br8B Br 0.6036(3) 0.1404(3) 0.72929(16) 0.0511(8) Uani 0.50 1 d PU
Br8A Br 0.6383(3) 0.1187(3) 0.7647(2) 0.0758(11) Uani 0.50 1 d PU

loop_
_atom_site_aniso_label
_atom_site_aniso_U_11
_atom_site_aniso_U_22
_atom_site_aniso_U_33
_atom_site_aniso_U_23
_atom_site_aniso_U_13
_atom_site_aniso_U_12
Cd1 0.0258(3) 0.0358(4) 0.0224(3) 0.0046(3) 0.0089(2) 0.0115(3)
Cd2 0.0410(4) 0.0216(3) 0.0327(4) 0.0045(3) 0.0125(3) 0.0113(3)
C1 0.038(5) 0.052(6) 0.032(5) 0.016(5) 0.012(4) 0.013(4)
C2 0.028(5) 0.090(8) 0.028(5) -0.008(5) 0.004(4) 0.015(5)
C3 0.037(5) 0.084(8) 0.029(5) 0.000(5) 0.004(4) 0.021(5)
C4 0.036(5) 0.043(6) 0.030(5) 0.004(4) 0.015(4) 0.017(4)
C5 0.022(4) 0.056(6) 0.022(4) 0.002(4) 0.003(4) 0.003(4)
C6 0.032(4) 0.045(6) 0.017(4) 0.002(4) 0.010(4) 0.007(4)
C7 0.035(5) 0.044(6) 0.039(5) 0.011(4) 0.016(4) 0.015(4)
C8 0.029(4) 0.048(6) 0.031(5) 0.015(4) 0.014(4) 0.011(4)
C9 0.026(4) 0.059(6) 0.030(5) 0.016(4) 0.016(4) 0.014(4)
C10 0.037(5) 0.040(5) 0.031(5) 0.012(4) 0.016(4) 0.010(4)
C11 0.026(4) 0.057(7) 0.058(6) 0.024(5) 0.017(5) 0.008(4)
C12 0.036(5) 0.048(6) 0.047(6) 0.022(5) 0.005(5) 0.013(4)
C13 0.064(6) 0.094(9) 0.028(5) 0.012(5) 0.030(5) 0.030(6)
C14 0.068(7) 0.127(11) 0.038(6) -0.016(7) 0.029(6) 0.039(7)
C15 0.060(7) 0.137(12) 0.044(6) 0.012(7) 0.028(6) 0.053(7)
C16 0.065(6) 0.045(6) 0.022(5) 0.008(4) 0.005(5) 0.034(5)
C17 0.054(6) 0.046(6) 0.029(5) 0.010(4) 0.011(4) 0.025(5)
C18 0.050(5) 0.042(6) 0.027(5) 0.002(4) 0.009(4) 0.020(4)
C19 0.062(6) 0.019(5) 0.058(6) 0.006(4) 0.037(5) 0.005(4)
C20 0.053(5) 0.032(5) 0.045(6) 0.005(4) 0.029(5) 0.010(4)
C21 0.046(5) 0.030(5) 0.030(5) 0.016(4) 0.021(4) 0.014(4)
C22 0.031(4) 0.030(5) 0.027(4) 0.006(4) 0.011(4) 0.013(4)
C23 0.046(5) 0.026(5) 0.025(4) 0.005(4) 0.016(4) 0.016(4)
C24 0.035(4) 0.034(5) 0.018(4) 0.004(4) 0.009(4) 0.010(4)
C25 0.050(5) 0.029(5) 0.018(4) 0.004(4) 0.013(4) 0.016(4)
C26 0.030(4) 0.029(5) 0.028(4) 0.005(4) 0.012(4) 0.014(4)
C27 0.046(5) 0.038(5) 0.020(4) 0.010(4) 0.011(4) 0.020(4)
C28 0.066(6) 0.049(6) 0.030(5) 0.010(5) 0.027(5) 0.027(5)
C29 0.055(6) 0.045(6) 0.029(5) 0.006(4) 0.022(4) 0.025(5)
C30 0.062(6) 0.033(5) 0.043(5) 0.019(4) 0.030(5) 0.019(5)
C31 0.046(5) 0.028(5) 0.037(5) -0.014(4) 0.012(4) 0.001(4)
C32 0.053(5) 0.026(5) 0.043(5) 0.002(4) 0.027(5) 0.007(4)
C33 0.054(6) 0.033(5) 0.051(6) -0.004(5) 0.035(5) 0.006(4)
C34 0.043(5) 0.042(6) 0.035(5) 0.003(4) 0.014(4) 0.005(4)
C35 0.037(5) 0.047(6) 0.030(5) 0.012(4) 0.010(4) 0.021(5)
C36 0.015(4) 0.031(5) 0.026(4) -0.001(4) 0.005(3) 0.002(3)
C37 0.024(4) 0.041(5) 0.021(4) 0.013(4) 0.005(3) -0.001(4)
C38 0.026(4) 0.046(6) 0.038(5) 0.011(4) 0.020(4) 0.015(4)
C39 0.039(6) 0.049(7) 0.083(9) -0.020(6) 0.029(6) -0.007(5)
C40 0.034(5) 0.028(5) 0.050(6) -0.002(4) 0.010(4) 0.003(4)
C41 0.040(5) 0.030(5) 0.058(6) -0.011(4) 0.032(5) -0.003(4)
C42A 0.039(10) 0.033(10) 0.038(10) -0.001(8) 0.026(9) -0.002(8)
C42B 0.036(9) 0.032(9) 0.048(10) 0.000(8) 0.025(8) 0.001(7)
C43A 0.035(7) 0.028(7) 0.039(7) 0.008(6) 0.021(6) 0.005(6)
C43B 0.040(7) 0.026(8) 0.048(8) -0.010(7) 0.022(7) -0.004(6)
C44A 0.041(9) 0.034(10) 0.054(10) 0.009(8) 0.027(8) 0.005(7)
C44B 0.053(10) 0.040(10) 0.051(10) -0.014(8) 0.032(9) 0.003(8)
C45 0.050(6) 0.055(7) 0.113(10) -0.034(7) 0.053(7) -0.009(5)
C46A 0.043(9) 0.036(10) 0.046(10) -0.008(8) 0.032(8) 0.006(8)
C46B 0.060(10) 0.025(10) 0.079(12) -0.011(9) 0.060(9) 0.001(8)
N1 0.030(4) 0.056(5) 0.031(4) 0.016(4) 0.015(3) 0.022(3)
N2 0.027(4) 0.058(5) 0.023(4) 0.007(3) 0.009(3) 0.015(3)
N3 0.038(4) 0.040(5) 0.039(4) 0.010(4) 0.016(4) 0.010(3)
N4 0.063(5) 0.080(7) 0.035(5) 0.012(5) 0.014(4) 0.025(5)
N5 0.037(4) 0.043(5) 0.033(4) 0.016(4) 0.017(3) 0.011(3)
N6 0.038(4) 0.028(4) 0.029(4) 0.009(3) 0.011(3) 0.009(3)
N7 0.058(5) 0.049(5) 0.030(4) 0.010(4) 0.014(4) 0.033(4)
N8 0.054(4) 0.030(4) 0.019(3) 0.002(3) 0.010(3) 0.023(4)
N9 0.037(4) 0.028(4) 0.017(3) 0.005(3) 0.011(3) 0.011(3)
N10 0.028(3) 0.023(4) 0.027(4) -0.004(3) 0.009(3) 0.001(3)
N11 0.048(4) 0.026(4) 0.027(4) 0.010(3) 0.017(3) 0.022(3)
N12 0.067(5) 0.036(5) 0.028(4) 0.012(4) 0.015(4) 0.031(4)
O1 0.016(3) 0.044(4) 0.031(3) 0.005(3) -0.004(2) -0.005(3)
O1W 0.043(4) 0.051(4) 0.075(5) 0.002(4) 0.008(4) 0.011(3)
O2 0.039(4) 0.042(4) 0.080(5) 0.020(4) 0.003(4) 0.012(3)
O3 0.101(6) 0.036(5) 0.139(8) -0.011(5) 0.076(6) -0.022(5)
O4 0.040(4) 0.147(9) 0.096(7) -0.035(7) -0.002(5) -0.007(5)
O5 0.053(4) 0.025(3) 0.060(4) -0.008(3) 0.018(3) 0.008(3)
O6 0.052(4) 0.069(5) 0.079(5) 0.005(4) 0.030(4) 0.020(4)
O7 0.044(4) 0.044(4) 0.047(4) -0.006(3) 0.012(3) -0.001(3)
Br1 0.0932(8) 0.0511(7) 0.0378(6) -0.0050(5) 0.0294(6) 0.0093(6)
Br2 0.1000(9) 0.0460(7) 0.0490(6) 0.0150(5) 0.0224(6) 0.0228(6)
Br3 0.0406(5) 0.0637(7) 0.0249(5) 0.0114(4) 0.0089(4) 0.0095(5)
Br4 0.0383(5) 0.0832(8) 0.0433(6) 0.0046(5) 0.0221(4) 0.0252(5)
Br5 0.0653(7) 0.0722(9) 0.1421(13) -0.0427(8) 0.0737(9) -0.0242(6)
Br6A 0.0654(14) 0.0406(13) 0.0950(19) -0.0351(13) 0.0506(14) -0.0105(11)
Br6B 0.0812(19) 0.123(3) 0.141(3) -0.080(2) 0.081(2) -0.0410(19)
Br7 0.0623(7) 0.0876(9) 0.0778(8) -0.0456(7) 0.0363(7) -0.0070(6)
Br8B 0.0468(17) 0.0597(18) 0.0566(19) -0.0081(15) 0.0353(15) -0.0079(13)
Br8A 0.073(3) 0.074(3) 0.099(3) -0.029(2) 0.064(2) -0.0198(18)

loop_
_atom_type_symbol
_atom_type_description
_atom_type_scat_dispersion_real
_atom_type_scat_dispersion_imag
_atom_type_scat_source
C C 0.0033 0.0016 'International Tables Vol C Tables 4.2.6.8 and 6.1.1.4'
H H 0.0000 0.0000 'International Tables Vol C Tables 4.2.6.8 and 6.1.1.4'
Br Br -0.2901 2.4595 'International Tables Vol C Tables 4.2.6.8 and 6.1.1.4'
Cd Cd -0.8075 1.2024 'International Tables Vol C Tables 4.2.6.8 and 6.1.1.4'
N N 0.0061 0.0033 'International Tables Vol C Tables 4.2.6.8 and 6.1.1.4'
O O 0.0106 0.0060 'International Tables Vol C Tables 4.2.6.8 and 6.1.1.4'

loop_
_geom_angle_atom_site_label_1
_geom_angle_atom_site_label_2
_geom_angle_atom_site_label_3
_geom_angle
_geom_angle_site_symmetry_1
_geom_angle_site_symmetry_3
_geom_angle_publ_flag
N1 Cd1 N10 173.0(2) . 2_766 y
N1 Cd1 O1 88.5(2) . . y
N10 Cd1 O1 87.1(2) 2_766 . y
N1 Cd1 N7 90.2(2) . . y
N10 Cd1 N7 92.0(2) 2_766 . y
O1 Cd1 N7 159.7(2) . . y
N1 Cd1 O3 101.7(3) . . y
N10 Cd1 O3 85.2(2) 2_766 . y
O1 Cd1 O3 116.4(3) . . y
N7 Cd1 O3 83.7(3) . . y
N1 Cd1 O1W 85.9(3) . . y
N10 Cd1 O1W 88.1(2) 2_766 . y
O1 Cd1 O1W 82.9(2) . . y
N7 Cd1 O1W 76.8(2) . . y
O3 Cd1 O1W 159.1(3) . . y
N12 Cd2 O7 95.6(3) . 2_666 y
N12 Cd2 O5 174.3(2) . . y
O7 Cd2 O5 87.2(2) 2_666 . y
N12 Cd2 N6 92.2(2) . 2_676 y
O7 Cd2 N6 106.2(2) 2_666 2_676 y
O5 Cd2 N6 91.7(2) . 2_676 y
N12 Cd2 O8B 84.8(3) . 1_565 y
O7 Cd2 O8B 92.9(3) 2_666 1_565 y
O5 Cd2 O8B 90.1(3) . 1_565 y
N6 Cd2 O8B 160.9(3) 2_676 1_565 y
N1 C1 N2 111.6(8) . . ?
N1 C1 H1 124.2 . . ?
N2 C1 H1 124.2 . . ?
N1 C2 C3 112.3(7) . . ?
N1 C2 H2 123.9 . . ?
C3 C2 H2 123.9 . . ?
C2 C3 N2 104.1(8) . . ?
C2 C3 H3 127.9 . . ?
N2 C3 H3 127.9 . . ?
C9 C4 C5 121.2(7) . . ?
C9 C4 N2 120.0(7) . . ?
C5 C4 N2 118.8(7) . . ?
C6 C5 C4 118.0(7) . . ?
C6 C5 H5 121.0 . . ?
C4 C5 H5 121.0 . . ?
C7 C6 C5 120.9(7) . . ?
C7 C6 N3 120.0(7) . . ?
C5 C6 N3 119.1(7) . . ?
C8 C7 C6 119.9(7) . . ?
C8 C7 H7 120.0 . . ?
C6 C7 H7 120.0 . . ?
C7 C8 C9 120.7(7) . . ?
C7 C8 N5 119.9(7) . . ?
C9 C8 N5 119.4(7) . . ?
C4 C9 C8 119.3(7) . . ?
C4 C9 H9 120.4 . . ?
C8 C9 H9 120.4 . . ?
N6 C10 N5 111.6(7) . . ?
N6 C10 H10 124.2 . . ?
N5 C10 H10 124.2 . . ?
C12 C11 N5 106.8(8) . . ?
C12 C11 H11 126.6 . . ?
N5 C11 H11 126.6 . . ?
C11 C12 N6 110.0(7) . . ?
C11 C12 H12 125.0 . . ?
N6 C12 H12 125.0 . . ?
N4 C13 N3 113.2(8) . . ?
N4 C13 H13 123.4 . . ?
N3 C13 H13 123.4 . . ?
C15 C14 N4 111.5(8) . . ?
C15 C14 H14 124.3 . . ?
N4 C14 H14 124.3 . . ?
C14 C15 N3 107.7(9) . . ?
C14 C15 H15 126.1 . . ?
N3 C15 H15 126.1 . . ?
N7 C16 N8 112.6(7) . . ?
N7 C16 H16 123.7 . . ?
N8 C16 H16 123.7 . . ?
C18 C17 N7 108.0(8) . . ?
C18 C17 H17 126.0 . . ?
N7 C17 H17 126.0 . . ?
N8 C18 C17 108.3(7) . . ?
N8 C18 H18 125.9 . . ?
C17 C18 H18 125.9 . . ?
C20 C19 N9 105.0(7) . . ?
C20 C19 H19 127.5 . . ?
N9 C19 H19 127.5 . . ?
C19 C20 N10 111.6(8) . . ?
C19 C20 H20 124.2 . . ?
N10 C20 H20 124.2 . . ?
N10 C21 N9 110.2(7) . . ?
N10 C21 H21 124.9 . . ?
N9 C21 H21 124.9 . . ?
C27 C22 C23 120.9(7) . . ?
C27 C22 N9 121.0(7) . . ?
C23 C22 N9 117.9(6) . . ?
C24 C23 C22 117.5(7) . . ?
C24 C23 H23 121.2 . . ?
C22 C23 H23 121.2 . . ?
C23 C24 C25 123.0(7) . . ?
C23 C24 N8 119.0(7) . . ?
C25 C24 N8 117.7(7) . . ?
C24 C25 C26 116.8(7) . . ?
C24 C25 H25 121.6 . . ?
C26 C25 H25 121.6 . . ?
C27 C26 C25 121.6(7) . . ?
C27 C26 N11 120.4(7) . . ?
C25 C26 N11 117.9(7) . . ?
C22 C27 C26 119.9(7) . . ?
C22 C27 H27 120.0 . . ?
C26 C27 H27 120.0 . . ?
N12 C28 N11 111.9(7) . . ?
N12 C28 H28 124.0 . . ?
N11 C28 H28 124.0 . . ?
C30 C29 N11 110.0(7) . . ?
C30 C29 H29 125.0 . . ?
N11 C29 H29 125.0 . . ?
C29 C30 N12 107.6(7) . . ?
C29 C30 H30 126.2 . . ?
N12 C30 H30 126.2 . . ?
O6 C31 O5 124.1(8) . . ?
O6 C31 C32 118.6(8) . . ?
O5 C31 C32 117.3(8) . . ?
C34 C32 C33 118.6(8) 2_686 . ?
C34 C32 C31 120.2(8) 2_686 . ?
C33 C32 C31 121.2(8) . . ?
C34 C33 C32 121.3(8) . . ?
C34 C33 Br1 120.3(7) . . ?
C32 C33 Br1 118.4(6) . . ?
C32 C34 C33 120.1(8) 2_686 . ?
C32 C34 Br2 118.8(7) 2_686 . ?
C33 C34 Br2 121.1(7) . . ?
O1 C35 O2 128.2(7) . . ?
O1 C35 C36 116.5(8) . . ?
O2 C35 C36 115.1(8) . . ?
C37 C36 C38 118.1(6) . 2_867 ?
C37 C36 C35 119.9(7) . . ?
C38 C36 C35 121.9(6) 2_867 . ?
C36 C37 C38 120.7(7) . . ?
C36 C37 Br3 119.2(5) . . ?
C38 C37 Br3 120.1(6) . . ?
C36 C38 C37 121.3(6) 2_867 . ?
C36 C38 Br4 118.1(5) 2_867 . ?
C37 C38 Br4 120.7(6) . . ?
O3 C39 O4 127.6(11) . . ?
O3 C39 C40 115.2(10) . . ?
O4 C39 C40 117.1(11) . . ?
C41 C40 C45 119.2(8) . . ?
C41 C40 C39 119.6(8) . . ?
C45 C40 C39 121.3(8) . . ?
C40 C41 C42A 121.1(10) . . ?
C40 C41 C42B 118.0(10) . . ?
C40 C41 Br7 118.9(6) . . ?
C42A C41 Br7 117.7(9) . . ?
C42B C41 Br7 120.9(9) . . ?
C42B C42A C43A 87(3) . . ?
C42B C42A C41 81(3) . . ?
C43A C42A C41 120.6(15) . . ?
C41 C42A C43B 104.1(13) . . ?
C42B C42A Br8A 92(3) . . ?
C43A C42A Br8A 117.4(14) . . ?
C41 C42A Br8A 121.2(13) . . ?
C43B C42A Br8A 112.3(12) . . ?
C43A C42A Br8B 114.8(14) . . ?
C41 C42A Br8B 115.2(12) . . ?
C43B C42A Br8B 95.3(11) . . ?
C42A C42B C43B 110(3) . . ?
C42A C42B C41 68(3) . . ?
C43B C42B C41 123.9(16) . . ?
C42A C42B C43A 63(2) . . ?
C41 C42B C43A 105.6(14) . . ?
C42A C42B Br8B 88(3) . . ?
C43B C42B Br8B 118.2(15) . . ?
C41 C42B Br8B 117.8(13) . . ?
C43A C42B Br8B 113.6(13) . . ?
C42A C42B Br8A 66(2) . . ?
C43B C42B Br8A 124.2(15) . . ?
C41 C42B Br8A 107.0(12) . . ?
C43A C42B Br8A 101.1(12) . . ?
C44A C44B C45 67.7(18) . . ?
C44A C44B C43B 92(2) . . ?
C45 C44B C43B 118.6(14) . . ?
C44A C44B C43A 52.5(16) . . ?
C45 C44B C43A 98.0(13) . . ?
C44A C44B Br6B 98.8(18) . . ?
C45 C44B Br6B 122.9(12) . . ?
C43B C44B Br6B 117.2(13) . . ?
C43A C44B Br6B 117.3(12) . . ?
C44A C44B Br6A 58.6(15) . . ?
C45 C44B Br6A 102.5(12) . . ?
C43B C44B Br6A 115.3(13) . . ?
C43A C44B Br6A 90.2(10) . . ?
C40 C45 C44A 117.9(11) . . ?
C40 C45 C44B 118.7(10) . . ?
C40 C45 Br5 119.5(7) . . ?
C44A C45 Br5 119.4(9) . . ?
C44B C45 Br5 117.2(10) . . ?
O7 C46A O8A 127.1(12) . . ?
O7 C46A C43A 118.2(12) . . ?
O8A C46A C43A 114.4(13) . . ?
O8A C46A C46B 166.7(12) . . ?
C43A C46A C46B 78.7(10) . . ?
O7 C46B O8B 135.8(14) . . ?
O7 C46B C43B 115.2(13) . . ?
O8B C46B C43B 109.0(13) . . ?
O8B C46B C46A 175.0(13) . . ?
C43B C46B C46A 73.6(10) . . ?
C1 N1 C2 104.5(7) . . ?
C1 N1 Cd1 124.5(6) . . ?
C2 N1 Cd1 126.8(5) . . ?
C1 N2 C3 107.5(7) . . ?
C1 N2 C4 126.1(7) . . ?
C3 N2 C4 125.8(7) . . ?
C13 N3 C15 105.3(8) . . ?
C13 N3 C6 126.7(7) . . ?
C15 N3 C6 128.0(8) . . ?
C13 N4 C14 102.2(8) . . ?
C10 N5 C11 106.2(7) . . ?
C10 N5 C8 127.0(7) . . ?
C11 N5 C8 126.8(7) . . ?
C10 N6 C12 105.4(6) . . ?
C10 N6 Cd2 126.0(5) . 2_676 ?
C12 N6 Cd2 127.9(5) . 2_676 ?
C16 N7 C17 105.4(7) . . ?
C16 N7 Cd1 123.4(5) . . ?
C17 N7 Cd1 130.7(6) . . ?
C18 N8 C16 105.7(7) . . ?
C18 N8 C24 127.6(6) . . ?
C16 N8 C24 125.6(6) . . ?
C21 N9 C19 108.0(6) . . ?
C21 N9 C22 124.0(7) . . ?
C19 N9 C22 127.2(6) . . ?
C21 N10 C20 105.2(6) . . ?
C21 N10 Cd1 122.8(5) . 2_766 ?
C20 N10 Cd1 132.0(5) . 2_766 ?
C29 N11 C28 104.9(7) . . ?
C29 N11 C26 127.8(6) . . ?
C28 N11 C26 127.3(7) . . ?
C28 N12 C30 105.5(7) . . ?
C28 N12 Cd2 128.4(6) . . ?
C30 N12 Cd2 126.0(5) . . ?
C35 O1 Cd1 129.0(5) . . ?
Cd1 O1W H1WA 109.5 . . ?
Cd1 O1W H1WB 109.3 . . ?
H1WA O1W H1WB 109.8 . . ?
C39 O3 Cd1 112.9(8) . . ?
C31 O5 Cd2 101.4(5) . . ?
C46B O7 C46A 98.7(10) . . ?
C46B O7 Cd2 122.2(8) . 2_666 ?
C46A O7 Cd2 129.7(8) . 2_666 ?
C46B O8B Cd2 159.1(11) . 1_545 ?
Br6B Br6A C44A 85.1(7) . . ?
Br6B Br6A C44B 58.7(6) . . ?
Br6A Br6B C44B 81.1(7) . . ?
Br6A Br6B C44A 55.8(5) . . ?
Br8A Br8B C42B 89.4(8) . . ?
Br8B Br8A C42A 89.8(8) . . ?
Br8B Br8A C42B 68.4(8) . . ?

loop_
_geom_bond_atom_site_label_1
_geom_bond_atom_site_label_2
_geom_bond_distance
_geom_bond_site_symmetry_2
_geom_bond_publ_flag
Cd1 N1 2.314(6) . y
Cd1 N10 2.328(6) 2_766 y
Cd1 O1 2.365(5) . y
Cd1 N7 2.403(7) . y
Cd1 O3 2.407(8) . y
Cd1 O1W 2.531(7) . y
Cd2 N12 2.292(7) . y
Cd2 O7 2.306(6) 2_666 y
Cd2 O5 2.318(6) . y
Cd2 N6 2.320(6) 2_676 y
Cd2 O8B 2.383(13) 1_565 y
C1 N1 1.342(10) . ?
C1 N2 1.380(11) . ?
C1 H1 0.9300 . ?
C2 N1 1.380(11) . ?
C2 C3 1.385(12) . ?
C2 H2 0.9300 . ?
C3 N2 1.399(10) . ?
C3 H3 0.9300 . ?
C4 C9 1.400(11) . ?
C4 C5 1.424(11) . ?
C4 N2 1.443(9) . ?
C5 C6 1.420(11) . ?
C5 H5 0.9300 . ?
C6 C7 1.407(11) . ?
C6 N3 1.451(10) . ?
C7 C8 1.393(11) . ?
C7 H7 0.9300 . ?
C8 C9 1.416(10) . ?
C8 N5 1.450(10) . ?
C9 H9 0.9300 . ?
C10 N6 1.349(10) . ?
C10 N5 1.393(10) . ?
C10 H10 0.9300 . ?
C11 C12 1.385(12) . ?
C11 N5 1.396(10) . ?
C11 H11 0.9300 . ?
C12 N6 1.399(11) . ?
C12 H12 0.9300 . ?
C13 N4 1.345(11) . ?
C13 N3 1.368(11) . ?
C13 H13 0.9300 . ?
C14 C15 1.335(14) . ?
C14 N4 1.402(12) . ?
C14 H14 0.9300 . ?
C15 N3 1.370(11) . ?
C15 H15 0.9300 . ?
C16 N7 1.326(11) . ?
C16 N8 1.385(10) . ?
C16 H16 0.9300 . ?
C17 C18 1.387(12) . ?
C17 N7 1.416(11) . ?
C17 H17 0.9300 . ?
C18 N8 1.374(10) . ?
C18 H18 0.9300 . ?
C19 C20 1.353(11) . ?
C19 N9 1.415(10) . ?
C19 H19 0.9300 . ?
C20 N10 1.393(10) . ?
C20 H20 0.9300 . ?
C21 N10 1.358(10) . ?
C21 N9 1.363(9) . ?
C21 H21 0.9300 . ?
C22 C27 1.388(11) . ?
C22 C23 1.437(11) . ?
C22 N9 1.447(9) . ?
C23 C24 1.394(11) . ?
C23 H23 0.9300 . ?
C24 C25 1.418(11) . ?
C24 N8 1.474(9) . ?
C25 C26 1.427(11) . ?
C25 H25 0.9300 . ?
C26 C27 1.392(11) . ?
C26 N11 1.448(10) . ?
C27 H27 0.9300 . ?
C28 N12 1.339(11) . ?
C28 N11 1.390(10) . ?
C28 H28 0.9300 . ?
C29 C30 1.363(11) . ?
C29 N11 1.370(10) . ?
C29 H29 0.9300 . ?
C30 N12 1.416(10) . ?
C30 H30 0.9300 . ?
C31 O6 1.264(10) . ?
C31 O5 1.267(10) . ?
C31 C32 1.523(12) . ?
C32 C34 1.413(12) 2_686 ?
C32 C33 1.423(12) . ?
C33 C34 1.421(12) . ?
C33 Br1 1.921(9) . ?
C34 C32 1.413(12) 2_686 ?
C34 Br2 1.916(9) . ?
C35 O1 1.249(10) . ?
C35 O2 1.267(10) . ?
C35 C36 1.567(10) . ?
C36 C37 1.385(10) . ?
C36 C38 1.406(11) 2_867 ?
C37 C38 1.420(10) . ?
C37 Br3 1.939(8) . ?
C38 C36 1.406(11) 2_867 ?
C38 Br4 1.930(7) . ?
C39 O3 1.267(14) . ?
C39 O4 1.276(14) . ?
C39 C40 1.520(13) . ?
C40 C45 1.415(13) . ?
C41 C42A 1.41(2) . ?
C41 C42B 1.50(2) . ?
C41 Br7 1.890(8) . ?
C42A C43A 1.39(2) . ?
C42A Br8A 1.91(2) . ?
C42A Br8B 2.06(2) . ?
C42B C43B 1.34(3) . ?
C42B C43A 1.56(3) . ?
C42B Br8B 1.94(2) . ?
C42B Br8A 2.08(2) . ?
C43A C43B 1.18(2) . ?
C43A C44A 1.46(2) . ?
C43A C46A 1.530(9) . ?
C43B C44B 1.49(2) . ?
C43B C46B 1.536(10) . ?
C44A C45 1.43(2) . ?
C44B C45 1.48(2) . ?
C45 Br5 1.905(9) . ?
C46A O7 1.286(13) . ?
C46A O8A 1.296(14) . ?
C46B O7 1.232(13) . ?
C46B O8B 1.291(14) . ?
N6 Cd2 2.320(6) 2_676 ?
N10 Cd1 2.328(6) 2_766 ?
O1W H1WA 0.8499 . ?
O1W H1WB 0.8500 . ?
O7 Cd2 2.306(6) 2_666 ?
O8B Cd2 2.383(13) 1_545 ?

loop_
_geom_hbond_atom_site_label_D
_geom_hbond_atom_site_label_H
_geom_hbond_atom_site_label_A
_geom_hbond_distance_DH
_geom_hbond_distance_HA
_geom_hbond_distance_DA
_geom_hbond_angle_DHA
O1W H1WB O2 0.85 1.93 2.703(9) 150.6

loop_
_platon_squeeze_void_nr
_platon_squeeze_void_average_x
_platon_squeeze_void_average_y
_platon_squeeze_void_average_z
_platon_squeeze_void_volume
_platon_squeeze_void_count_electrons
_platon_squeeze_void_content
1 -0.006 0.000 0.000 965 215 ' '
